data_7227333
loop_
_publ_author_name
'Fang, Yi'
'Zhu, Zheng-Lin'
'Xu, Pei'
'Wang, Shun-Yi'
'Ji, Shun-Jun'

_publ_section_title
;
 Aerobic radical-cascade cycloaddition of isocyanides, selenium and
 imidamides: facile access to 1,2,4-selenadiazoles under metal-free
 conditions
;
_journal_issue 7
_journal_name_full 'Green Chem.'
_journal_page_first 1613
_journal_paper_doi 10.1039/C6GC03521C
_journal_volume 19
_journal_year 2017
_chemical_formula_moiety 'C14 H16 Cl N3 Se, H2 O'
_chemical_formula_sum 'C14 H18 Cl N3 O Se'
_chemical_formula_weight 358.72
_chemical_name_systematic
;
 ? 
;
_space_group_crystal_system trigonal
_space_group_IT_number 148
_space_group_name_Hall '-R 3'
_space_group_name_H-M_alt 'R -3'
_symmetry_space_group_name_Hall '-R 3'
_symmetry_space_group_name_H-M 'R -3 :H'
_atom_sites_solution_hydrogens geom
_atom_sites_solution_primary direct
_atom_sites_solution_secondary difmap
_audit_creation_date 2016-09-13
_audit_creation_method
;
Olex2 1.2
(compiled 2015.01.26 svn.r3150 for OlexSys, GUI svn.r4998)
;
_audit_update_record
;
2016-09-13 deposited with the CCDC.
2017-01-02 downloaded from the CCDC.
;
_cell_angle_alpha 90.00
_cell_angle_beta 90.00
_cell_angle_gamma 120.00
_cell_formula_units_Z 18
_cell_length_a 25.4682(9)
_cell_length_b 25.4682(9)
_cell_length_c 12.3160(5)
_cell_measurement_reflns_used 2093
_cell_measurement_temperature 223.00(10)
_cell_measurement_theta_max 27.1970
_cell_measurement_theta_min 3.2020
_cell_volume 6918.3(4)
_computing_cell_refinement
;
CrysAlisPro, Agilent Technologies,
Version 1.171.36.32 (release 02-08-2013 CrysAlis171 .NET)
(compiled Aug  2 2013,16:46:58)
;
_computing_data_collection
;
CrysAlisPro, Agilent Technologies,
Version 1.171.36.32 (release 02-08-2013 CrysAlis171 .NET)
(compiled Aug  2 2013,16:46:58)
;
_computing_data_reduction
;
CrysAlisPro, Agilent Technologies,
Version 1.171.36.32 (release 02-08-2013 CrysAlis171 .NET)
(compiled Aug  2 2013,16:46:58)
;
_computing_molecular_graphics 'Olex2 (Dolomanov et al., 2009)'
_computing_publication_material 'Olex2 (Dolomanov et al., 2009)'
_computing_structure_refinement 'XL (Sheldrick, 2008)'
_computing_structure_solution 'SHELXS-97 (Sheldrick, 1990)'
_diffrn_ambient_temperature 223.00(10)
_diffrn_detector_area_resol_mean 10.4471
_diffrn_measured_fraction_theta_full 0.998
_diffrn_measured_fraction_theta_max 0.998
_diffrn_measurement_details
;
#__ type_ start__ end____ width___ exp.time_
  1 omega  -55.00   46.00   1.0000   15.0000
omega____ theta____ kappa____ phi______ frames
    -       13.6514    0.0000  -90.0000 101

#__ type_ start__ end____ width___ exp.time_
  2 omega  -41.00  -14.00   1.0000   15.0000
omega____ theta____ kappa____ phi______ frames
    -      -14.5889   37.0000  120.0000 27
;
_diffrn_measurement_device_type 'Xcalibur, Atlas, Gemini'
_diffrn_measurement_method '\w scans'
_diffrn_orient_matrix_UB_11 0.0168718000
_diffrn_orient_matrix_UB_12 0.0154544000
_diffrn_orient_matrix_UB_13 0.0468003000
_diffrn_orient_matrix_UB_21 -0.0208493000
_diffrn_orient_matrix_UB_22 0.0101273000
_diffrn_orient_matrix_UB_23 0.0109738000
_diffrn_orient_matrix_UB_31 -0.0177393000
_diffrn_orient_matrix_UB_32 -0.0263166000
_diffrn_orient_matrix_UB_33 0.0317009000
_diffrn_radiation_monochromator graphite
_diffrn_radiation_type MoK\a
_diffrn_radiation_wavelength 0.71073
_diffrn_reflns_av_R_equivalents 0.0336
_diffrn_reflns_av_unetI/netI 0.0522
_diffrn_reflns_limit_h_max 31
_diffrn_reflns_limit_h_min -23
_diffrn_reflns_limit_k_max 30
_diffrn_reflns_limit_k_min -30
_diffrn_reflns_limit_l_max 15
_diffrn_reflns_limit_l_min -11
_diffrn_reflns_number 7022
_diffrn_reflns_theta_full 26.00
_diffrn_reflns_theta_max 26.37
_diffrn_reflns_theta_min 2.77
_diffrn_source 'Enhance (Mo) X-ray Source'
_exptl_absorpt_coefficient_mu 2.615
_exptl_absorpt_correction_T_max 1.00000
_exptl_absorpt_correction_T_min 0.78644
_exptl_absorpt_correction_type multi-scan
_exptl_absorpt_process_details
;
CrysAlisPro, Agilent Technologies,
Version 1.171.36.32 (release 02-08-2013 CrysAlis171 .NET)
(compiled Aug  2 2013,16:46:58)
Empirical absorption correction using spherical harmonics,
 implemented in SCALE3 ABSPACK scaling algorithm.
;
_exptl_crystal_colour 'clear light colourless'
_exptl_crystal_density_diffrn 1.550
_exptl_crystal_density_method 'not measured'
_exptl_crystal_description needle
_exptl_crystal_F_000 3276
_exptl_crystal_size_max 0.45
_exptl_crystal_size_mid 0.3
_exptl_crystal_size_min 0.3
_refine_diff_density_max 1.752
_refine_diff_density_min -0.542
_refine_diff_density_rms 0.081
_refine_ls_extinction_method none
_refine_ls_goodness_of_fit_ref 1.050
_refine_ls_hydrogen_treatment constr
_refine_ls_matrix_type full
_refine_ls_number_parameters 180
_refine_ls_number_reflns 3137
_refine_ls_number_restraints 0
_refine_ls_restrained_S_all 1.050
_refine_ls_R_factor_all 0.0706
_refine_ls_R_factor_gt 0.0475
_refine_ls_shift/su_max 0.001
_refine_ls_shift/su_mean 0.000
_refine_ls_structure_factor_coef Fsqd
_refine_ls_weighting_details 'calc w=1/[\s^2^(Fo^2^)+(0.0527P)^2^+13.3591P] where P=(Fo^2^+2Fc^2^)/3'
_refine_ls_weighting_scheme calc
_refine_ls_wR_factor_gt 0.1090
_refine_ls_wR_factor_ref 0.1206
_reflns_number_gt 2344
_reflns_number_total 3137
_reflns_threshold_expression >2sigma(I)
_cod_data_source_file c6gc03521c2.cif
_cod_data_source_block g160613a
_cod_depositor_comments 'Adding full bibliography for 7227333.cif.'
_cod_original_cell_volume 6918.2(4)
_cod_database_code 7227333
_reflns_odcompleteness_completeness 99.83
_reflns_odcompleteness_iscentric 1
_reflns_odcompleteness_theta 27.42
_olex2_refinement_description
;
1. Fixed Uiso
 At 1.2 times of:
  All C(H) groups, All C(H,H) groups, All N(H) groups
2. Uiso/Uaniso restraints and constraints
Uiso(O1) = Uiso(O1A)
3. Others
 Sof(O1A)=1-FVAR(1)
 Sof(O1)=FVAR(1)
4.a Ternary CH refined with riding coordinates:
 C1(H1A)
4.b Secondary CH2 refined with riding coordinates:
 C2(H2A,H2B), C3(H3A,H3B), C4(H4A,H4B), C5(H5A,H5B), C6(H6A,H6B)
4.c Aromatic/amide H refined with riding coordinates:
 N1(H1), C10(H10), C11(H11), C13(H13), C14(H14)
;
_olex2_date_sample_data_collection 2016-06-13
_olex2_submission_special_instructions 'No special instructions were received'

loop_
_space_group_symop_id
_space_group_symop_operation_xyz
1 'x, y, z'
2 '-y, x-y, z'
3 '-x+y, -x, z'
4 'x+2/3, y+1/3, z+1/3'
5 '-y+2/3, x-y+1/3, z+1/3'
6 '-x+y+2/3, -x+1/3, z+1/3'
7 'x+1/3, y+2/3, z+2/3'
8 '-y+1/3, x-y+2/3, z+2/3'
9 '-x+y+1/3, -x+2/3, z+2/3'
10 '-x, -y, -z'
11 'y, -x+y, -z'
12 'x-y, x, -z'
13 '-x+2/3, -y+1/3, -z+1/3'
14 'y+2/3, -x+y+1/3, -z+1/3'
15 'x-y+2/3, x+1/3, -z+1/3'
16 '-x+1/3, -y+2/3, -z+2/3'
17 'y+1/3, -x+y+2/3, -z+2/3'
18 'x-y+1/3, x+2/3, -z+2/3'

loop_
_atom_site_label
_atom_site_type_symbol
_atom_site_fract_x
_atom_site_fract_y
_atom_site_fract_z
_atom_site_U_iso_or_equiv
_atom_site_adp_type
_atom_site_occupancy
_atom_site_calc_flag
_atom_site_disorder_group
_atom_site_refinement_flags_posn
Se1 Se 0.638402(18) 0.007153(19) 0.32104(3) 0.04220(17) Uani 1 d . .
Cl1 Cl 0.45169(6) 0.12055(6) -0.10133(9) 0.0581(3) Uani 1 d . .
N1 N 0.52942(15) -0.07527(16) 0.4280(3) 0.0426(8) Uani 1 d . .
H1 H 0.5536 -0.0798 0.4707 0.051 Uiso 1 calc . R
N2 N 0.52451(13) -0.01873(13) 0.2825(2) 0.0311(7) Uani 1 d . .
N3 N 0.62182(14) 0.04443(15) 0.2098(3) 0.0392(8) Uani 1 d . .
C1 C 0.46452(18) -0.11275(19) 0.4479(3) 0.0399(10) Uani 1 d . .
H1A H 0.4435 -0.0944 0.4112 0.048 Uiso 1 calc . R
C2 C 0.4529(2) -0.1143(2) 0.5692(3) 0.0495(11) Uani 1 d . .
H2A H 0.4654 -0.0737 0.5946 0.059 Uiso 1 calc . R
H2B H 0.4769 -0.1285 0.6071 0.059 Uiso 1 calc . R
C3 C 0.3856(2) -0.1563(2) 0.5952(4) 0.0643(14) Uani 1 d . .
H3A H 0.3802 -0.1591 0.6734 0.077 Uiso 1 calc . R
H3B H 0.3624 -0.1388 0.5659 0.077 Uiso 1 calc . R
C4 C 0.3620(2) -0.2180(2) 0.5499(4) 0.0630(14) Uani 1 d . .
H4A H 0.3187 -0.2416 0.5629 0.076 Uiso 1 calc . R
H4B H 0.3811 -0.2377 0.5869 0.076 Uiso 1 calc . R
C5 C 0.3739(2) -0.2165(2) 0.4297(4) 0.0627(13) Uani 1 d . .
H5A H 0.3504 -0.2019 0.3915 0.075 Uiso 1 calc . R
H5B H 0.3608 -0.2573 0.4044 0.075 Uiso 1 calc . R
C6 C 0.4412(2) -0.1754(2) 0.4037(3) 0.0553(12) Uani 1 d . .
H6A H 0.4642 -0.1926 0.4349 0.066 Uiso 1 calc . R
H6B H 0.4470 -0.1732 0.3257 0.066 Uiso 1 calc . R
C7 C 0.55391(16) -0.03489(17) 0.3493(3) 0.0330(8) Uani 1 d . .
C8 C 0.56331(17) 0.02406(16) 0.2100(3) 0.0319(8) Uani 1 d . .
C9 C 0.53676(16) 0.04861(16) 0.1320(3) 0.0316(8) Uani 1 d . .
C10 C 0.48235(17) 0.04591(17) 0.1565(3) 0.0349(9) Uani 1 d . .
H10 H 0.4629 0.0285 0.2216 0.042 Uiso 1 calc . R
C11 C 0.45675(18) 0.06854(17) 0.0861(3) 0.0378(9) Uani 1 d . .
H11 H 0.4205 0.0670 0.1034 0.045 Uiso 1 calc . R
C12 C 0.48590(19) 0.09373(17) -0.0112(3) 0.0378(9) Uani 1 d . .
C13 C 0.53928(19) 0.09682(18) -0.0373(3) 0.0410(10) Uani 1 d . .
H13 H 0.5582 0.1137 -0.1030 0.049 Uiso 1 calc . R
C14 C 0.56511(18) 0.07487(17) 0.0341(3) 0.0376(9) Uani 1 d . .
H14 H 0.6019 0.0776 0.0169 0.045 Uiso 1 calc . R
O1 O 0.4093(4) -0.2894(7) 0.1896(6) 0.0782(16) Uiso 0.542(12) d 1 .
O1A O 0.3968(6) -0.3337(9) 0.1649(10) 0.0782(16) Uiso 0.458(12) d 2 .

loop_
_atom_site_aniso_label
_atom_site_aniso_U_11
_atom_site_aniso_U_22
_atom_site_aniso_U_33
_atom_site_aniso_U_23
_atom_site_aniso_U_13
_atom_site_aniso_U_12
Se1 0.0288(2) 0.0462(3) 0.0508(3) 0.00381(19) -0.00363(17) 0.0181(2)
Cl1 0.0768(8) 0.0630(8) 0.0488(6) -0.0010(5) -0.0187(6) 0.0456(7)
N1 0.0347(19) 0.052(2) 0.0440(19) 0.0134(16) -0.0030(15) 0.0241(17)
N2 0.0279(16) 0.0334(17) 0.0305(16) 0.0033(13) -0.0010(13) 0.0142(14)
N3 0.0287(18) 0.0397(19) 0.0453(19) 0.0051(15) -0.0009(14) 0.0141(16)
C1 0.034(2) 0.052(3) 0.037(2) 0.0131(18) 0.0016(17) 0.024(2)
C2 0.055(3) 0.052(3) 0.046(2) -0.001(2) 0.004(2) 0.030(2)
C3 0.062(3) 0.080(4) 0.055(3) 0.013(3) 0.022(2) 0.039(3)
C4 0.048(3) 0.073(4) 0.058(3) 0.020(3) 0.011(2) 0.023(3)
C5 0.052(3) 0.059(3) 0.061(3) 0.003(2) -0.002(2) 0.016(3)
C6 0.054(3) 0.058(3) 0.043(2) -0.006(2) 0.006(2) 0.021(2)
C7 0.029(2) 0.033(2) 0.036(2) -0.0016(16) 0.0012(16) 0.0148(17)
C8 0.034(2) 0.0274(19) 0.0317(19) -0.0031(15) 0.0009(16) 0.0135(17)
C9 0.033(2) 0.0260(19) 0.0326(19) -0.0026(15) -0.0034(16) 0.0120(16)
C10 0.032(2) 0.036(2) 0.034(2) 0.0021(16) 0.0014(16) 0.0149(18)
C11 0.032(2) 0.039(2) 0.043(2) -0.0054(18) -0.0049(17) 0.0178(19)
C12 0.047(2) 0.031(2) 0.036(2) -0.0053(16) -0.0116(18) 0.0191(19)
C13 0.051(3) 0.039(2) 0.030(2) 0.0041(17) 0.0035(18) 0.020(2)
C14 0.037(2) 0.036(2) 0.038(2) 0.0026(17) 0.0042(17) 0.0162(19)

loop_
_atom_type_symbol
_atom_type_description
_atom_type_scat_dispersion_real
_atom_type_scat_dispersion_imag
_atom_type_scat_source
C C 0.0033 0.0016 'International Tables Vol C Tables 4.2.6.8 and 6.1.1.4'
H H 0.0000 0.0000 'International Tables Vol C Tables 4.2.6.8 and 6.1.1.4'
Cl Cl 0.1484 0.1585 'International Tables Vol C Tables 4.2.6.8 and 6.1.1.4'
N N 0.0061 0.0033 'International Tables Vol C Tables 4.2.6.8 and 6.1.1.4'
O O 0.0106 0.0060 'International Tables Vol C Tables 4.2.6.8 and 6.1.1.4'
Se Se -0.0929 2.2259 'International Tables Vol C Tables 4.2.6.8 and 6.1.1.4'

loop_
_geom_angle_atom_site_label_1
_geom_angle_atom_site_label_2
_geom_angle_atom_site_label_3
_geom_angle
_geom_angle_site_symmetry_1
_geom_angle_site_symmetry_3
N3 Se1 C7 86.51(15) . .
C1 N1 H1 117.5 . .
C7 N1 H1 117.5 . .
C7 N1 C1 124.9(3) . .
C7 N2 C8 111.1(3) . .
C8 N3 Se1 107.7(3) . .
N1 C1 H1A 108.7 . .
N1 C1 C2 108.9(3) . .
N1 C1 C6 110.6(3) . .
C2 C1 H1A 108.7 . .
C6 C1 H1A 108.7 . .
C6 C1 C2 111.1(3) . .
C1 C2 H2A 109.4 . .
C1 C2 H2B 109.4 . .
C1 C2 C3 111.0(4) . .
H2A C2 H2B 108.0 . .
C3 C2 H2A 109.4 . .
C3 C2 H2B 109.4 . .
C2 C3 H3A 109.1 . .
C2 C3 H3B 109.1 . .
H3A C3 H3B 107.9 . .
C4 C3 C2 112.3(4) . .
C4 C3 H3A 109.1 . .
C4 C3 H3B 109.1 . .
C3 C4 H4A 109.2 . .
C3 C4 H4B 109.2 . .
C3 C4 C5 111.9(4) . .
H4A C4 H4B 107.9 . .
C5 C4 H4A 109.2 . .
C5 C4 H4B 109.2 . .
C4 C5 H5A 109.4 . .
C4 C5 H5B 109.4 . .
C4 C5 C6 111.4(4) . .
H5A C5 H5B 108.0 . .
C6 C5 H5A 109.4 . .
C6 C5 H5B 109.4 . .
C1 C6 C5 111.3(4) . .
C1 C6 H6A 109.4 . .
C1 C6 H6B 109.4 . .
C5 C6 H6A 109.4 . .
C5 C6 H6B 109.4 . .
H6A C6 H6B 108.0 . .
N1 C7 Se1 122.3(3) . .
N2 C7 Se1 111.9(3) . .
N2 C7 N1 125.7(3) . .
N2 C8 C9 117.2(3) . .
N3 C8 N2 122.7(3) . .
N3 C8 C9 120.0(3) . .
C10 C9 C8 119.6(3) . .
C10 C9 C14 118.5(3) . .
C14 C9 C8 121.9(3) . .
C9 C10 H10 119.5 . .
C11 C10 C9 121.0(4) . .
C11 C10 H10 119.5 . .
C10 C11 H11 120.6 . .
C10 C11 C12 118.9(4) . .
C12 C11 H11 120.6 . .
C11 C12 Cl1 118.3(3) . .
C13 C12 Cl1 120.5(3) . .
C13 C12 C11 121.3(4) . .
C12 C13 H13 120.2 . .
C12 C13 C14 119.6(4) . .
C14 C13 H13 120.2 . .
C9 C14 H14 119.6 . .
C13 C14 C9 120.7(4) . .
C13 C14 H14 119.6 . .
O1 O1 O1 110.4(4) 14 15_445
O1A O1A O1A 119.92(8) 14 15_445

loop_
_geom_bond_atom_site_label_1
_geom_bond_atom_site_label_2
_geom_bond_distance
_geom_bond_site_symmetry_2
Se1 N3 1.833(3) .
Se1 C7 1.896(4) .
Cl1 C12 1.747(4) .
N1 H1 0.8600 .
N1 C1 1.458(5) .
N1 C7 1.321(5) .
N2 C7 1.310(5) .
N2 C8 1.373(4) .
N3 C8 1.310(5) .
C1 H1A 0.9800 .
C1 C2 1.520(5) .
C1 C6 1.499(6) .
C2 H2A 0.9700 .
C2 H2B 0.9700 .
C2 C3 1.533(6) .
C3 H3A 0.9700 .
C3 H3B 0.9700 .
C3 C4 1.482(7) .
C4 H4A 0.9700 .
C4 H4B 0.9700 .
C4 C5 1.507(6) .
C5 H5A 0.9700 .
C5 H5B 0.9700 .
C5 C6 1.531(6) .
C6 H6A 0.9700 .
C6 H6B 0.9700 .
C8 C9 1.481(5) .
C9 C10 1.386(5) .
C9 C14 1.392(5) .
C10 H10 0.9300 .
C10 C11 1.373(5) .
C11 H11 0.9300 .
C11 C12 1.387(5) .
C12 C13 1.360(6) .
C13 H13 0.9300 .
C13 C14 1.373(5) .
C14 H14 0.9300 .
O1 O1 1.775(10) 15_445
O1 O1 1.775(10) 14
O1A O1A 1.623(10) 14
O1A O1A 1.623(10) 15_445

loop_
_geom_torsion_atom_site_label_1
_geom_torsion_atom_site_label_2
_geom_torsion_atom_site_label_3
_geom_torsion_atom_site_label_4
_geom_torsion
Se1 N3 C8 N2 -1.3(4)
Se1 N3 C8 C9 176.8(3)
Cl1 C12 C13 C14 -179.3(3)
N1 C1 C2 C3 -176.6(4)
N1 C1 C6 C5 176.7(3)
N2 C8 C9 C10 22.9(5)
N2 C8 C9 C14 -157.4(3)
N3 Se1 C7 N1 179.3(3)
N3 Se1 C7 N2 -0.8(3)
N3 C8 C9 C10 -155.3(4)
N3 C8 C9 C14 24.4(5)
C1 N1 C7 Se1 -174.5(3)
C1 N1 C7 N2 5.7(6)
C1 C2 C3 C4 53.9(5)
C2 C1 C6 C5 55.6(5)
C2 C3 C4 C5 -54.0(6)
C3 C4 C5 C6 54.3(6)
C4 C5 C6 C1 -55.2(6)
C6 C1 C2 C3 -54.5(5)
C7 Se1 N3 C8 1.1(3)
C7 N1 C1 C2 -136.9(4)
C7 N1 C1 C6 100.7(4)
C7 N2 C8 N3 0.6(5)
C7 N2 C8 C9 -177.5(3)
C8 N2 C7 Se1 0.4(4)
C8 N2 C7 N1 -179.8(4)
C8 C9 C10 C11 179.7(3)
C8 C9 C14 C13 179.4(3)
C9 C10 C11 C12 0.8(6)
C10 C9 C14 C13 -0.9(6)
C10 C11 C12 Cl1 178.4(3)
C10 C11 C12 C13 -0.6(6)
C11 C12 C13 C14 -0.3(6)
C12 C13 C14 C9 1.1(6)
C14 C9 C10 C11 0.0(5)
